data_4101094
loop_
_publ_author_name
'Edwards, Peter G.'
'Newman, Paul D.'

_journal_name_full 'Journal of the American Chemical Society'
_journal_paper_doi 10.1021/ja0578956
_journal_year 2006
_chemical_formula_moiety 'C20 H40 Fe P3 Si, F6 P'
_chemical_formula_sum 'C20 H40 F6 Fe P4 Si'
_chemical_formula_weight 602.34
_space_group_IT_number 4
_symmetry_cell_setting monoclinic
_symmetry_space_group_name_Hall 'P 2yb'
_symmetry_space_group_name_H-M 'P 1 21 1'
_cell_angle_alpha 90.00
_cell_angle_beta 99.48(8)
_cell_angle_gamma 90.00
_cell_formula_units_Z 4
_cell_length_a 8.226(3)
_cell_length_b 21.665(5)
_cell_length_c 15.256(5)
_cell_measurement_temperature 293(2)
_cell_volume 2681.7(13)
_diffrn_ambient_temperature 293(2)
_exptl_crystal_density_diffrn 1.492
_cod_depositor_comments
;
The following automatic conversions were performed:
'_symmetry_cell_setting' value 'Monoclinic' changed to 'monoclinic'
according to '/home/saulius/struct/CIF-dictionaries/cif_core.dic'
dictionary named 'cif_core.dic' version 2.4.1 from 2010-06-29.

Automatic conversion script
Id: cif_fix_enum 1527 2010-12-29 10:47:43Z saulius 
;
_cod_original_sg_symbol_H-M 'P 21'
_cod_database_code 4101094

loop_
_symmetry_equiv_pos_as_xyz
'x, y, z'
'-x, y+1/2, -z'

loop_
_atom_site_label
_atom_site_type_symbol
_atom_site_fract_x
_atom_site_fract_y
_atom_site_fract_z
_atom_site_U_iso_or_equiv
_atom_site_adp_type
_atom_site_occupancy
_atom_site_symmetry_multiplicity
_atom_site_calc_flag
_atom_site_refinement_flags
_atom_site_disorder_assembly
_atom_site_disorder_group
Si1 Si -0.0133(7) 0.5706(2) 0.2630(3) 0.0353(12) Uani 1 1 d . . .
Si2 Si 0.0037(7) 0.3684(2) -0.2197(3) 0.0385(13) Uani 1 1 d . . .
Fe1 Fe 0.2129(3) 0.59081(11) 0.49522(14) 0.0259(5) Uani 1 1 d . . .
Fe2 Fe 0.2129(3) 0.34815(11) 0.01658(16) 0.0308(6) Uani 1 1 d . . .
P1 P 0.4093(6) 0.6471(2) 0.4565(3) 0.0309(11) Uani 1 1 d D . .
P2 P 0.3851(6) 0.5161(2) 0.4773(3) 0.0364(11) Uani 1 1 d D . .
P3 P 0.3432(6) 0.5991(2) 0.6295(3) 0.0393(12) Uani 1 1 d D . .
P4 P 0.3274(7) 0.3321(2) 0.1527(3) 0.0495(14) Uani 1 1 d D . .
P5 P 0.4239(6) 0.3002(2) -0.0195(3) 0.0362(12) Uani 1 1 d D . .
P6 P 0.3572(7) 0.4311(2) 0.0264(4) 0.0603(17) Uani 1 1 d D . .
P7 P 0.1803(6) 0.0909(3) 0.0908(3) 0.0465(12) Uani 1 1 d D . .
P8 P -0.1976(6) 0.3464(2) 0.4205(3) 0.0411(11) Uani 1 1 d D . .
F1 F 0.141(2) 0.0511(6) 0.0025(7) 0.091(5) Uani 1 1 d D . .
F2 F 0.217(2) 0.1285(7) 0.1801(8) 0.098(5) Uani 1 1 d DU . .
F3 F 0.0324(19) 0.1355(8) 0.0555(12) 0.130(6) Uani 1 1 d DU . .
F4 F 0.0520(17) 0.0513(7) 0.1331(9) 0.095(5) Uani 1 1 d DU . .
F5 F 0.3224(16) 0.0448(6) 0.1283(10) 0.092(5) Uani 1 1 d DU . .
F6 F 0.286(2) 0.1353(8) 0.0420(13) 0.140(7) Uani 1 1 d DU . .
F7 F -0.2833(15) 0.4078(4) 0.3821(8) 0.068(4) Uani 1 1 d D . .
F8 F -0.0262(12) 0.3687(6) 0.3980(8) 0.062(3) Uani 1 1 d D . .
F9 F -0.155(2) 0.3807(7) 0.5130(8) 0.103(5) Uani 1 1 d DU . .
F10 F -0.3698(15) 0.3214(7) 0.4392(11) 0.104(5) Uani 1 1 d DU . .
F11 F -0.2340(19) 0.3142(7) 0.3265(7) 0.089(4) Uani 1 1 d DU . .
F12 F -0.1155(18) 0.2854(5) 0.4619(9) 0.090(4) Uani 1 1 d DU . .
C1 C 0.0135(19) 0.5861(8) 0.3870(9) 0.025(3) Uani 1 1 d . . .
C2 C -0.007(2) 0.5405(9) 0.4539(10) 0.031(4) Uani 1 1 d U . .
H2 H -0.0124 0.4979 0.4470 0.037 Uiso 1 1 calc R . .
C3 C -0.016(2) 0.5752(8) 0.5329(10) 0.033(4) Uani 1 1 d . . .
H3 H -0.0299 0.5584 0.5872 0.039 Uiso 1 1 calc R . .
C4 C -0.001(2) 0.6367(8) 0.5162(11) 0.029(4) Uani 1 1 d . . .
H4 H -0.0042 0.6684 0.5570 0.035 Uiso 1 1 calc R . .
C5 C 0.019(2) 0.6437(9) 0.4320(11) 0.037(5) Uani 1 1 d . . .
H5 H 0.0355 0.6815 0.4059 0.044 Uiso 1 1 calc R . .
C6 C 0.5562(19) 0.6711(9) 0.5549(8) 0.048(5) Uani 1 1 d D . .
H6A H 0.6508 0.6438 0.5630 0.057 Uiso 1 1 calc R . .
H6B H 0.5946 0.7127 0.5464 0.057 Uiso 1 1 calc R . .
C7 C 0.471(2) 0.6690(6) 0.6384(10) 0.041(5) Uani 1 1 d D . .
H7A H 0.4034 0.7054 0.6408 0.050 Uiso 1 1 calc R . .
H7B H 0.5532 0.6676 0.6919 0.050 Uiso 1 1 calc R . .
C8 C 0.5402(19) 0.6043(6) 0.3888(11) 0.041(5) Uani 1 1 d D . .
H8A H 0.5220 0.6204 0.3287 0.049 Uiso 1 1 calc R . .
H8B H 0.6554 0.6104 0.4137 0.049 Uiso 1 1 calc R . .
C9 C 0.499(2) 0.5346(6) 0.3871(10) 0.042(5) Uani 1 1 d D . .
H9A H 0.6004 0.5108 0.3941 0.050 Uiso 1 1 calc R . .
H9B H 0.4335 0.5239 0.3304 0.050 Uiso 1 1 calc R . .
C10 C 0.5513(16) 0.5120(7) 0.5741(8) 0.038(4) Uani 1 1 d D . .
H10A H 0.5925 0.4700 0.5817 0.046 Uiso 1 1 calc R . .
H10B H 0.6418 0.5386 0.5648 0.046 Uiso 1 1 calc R . .
C11 C 0.483(2) 0.5327(7) 0.6580(11) 0.058(6) Uani 1 1 d D . .
H11A H 0.5730 0.5444 0.7043 0.070 Uiso 1 1 calc R . .
H11B H 0.4234 0.4990 0.6800 0.070 Uiso 1 1 calc R . .
C12 C 0.127(2) 0.6191(10) 0.2067(12) 0.057(6) Uani 1 1 d . . .
H12A H 0.1427 0.6585 0.2357 0.085 Uiso 1 1 calc R . .
H12B H 0.0790 0.6249 0.1455 0.085 Uiso 1 1 calc R . .
H12C H 0.2316 0.5987 0.2100 0.085 Uiso 1 1 calc R . .
C13 C 0.002(3) 0.4877(10) 0.2408(16) 0.076(8) Uani 1 1 d . . .
H13A H -0.0511 0.4648 0.2822 0.114 Uiso 1 1 calc R . .
H13B H 0.1154 0.4759 0.2473 0.114 Uiso 1 1 calc R . .
H13C H -0.0520 0.4789 0.1813 0.114 Uiso 1 1 calc R . .
C14 C -0.234(2) 0.5944(14) 0.2130(12) 0.069(7) Uani 1 1 d . . .
H14A H -0.2465 0.5932 0.1493 0.104 Uiso 1 1 calc R . .
H14B H -0.2544 0.6355 0.2318 0.104 Uiso 1 1 calc R . .
H14C H -0.3105 0.5664 0.2328 0.104 Uiso 1 1 calc R . .
C15 C 0.322(2) 0.4363(8) 0.4576(11) 0.036(4) Uani 1 1 d . . .
H15A H 0.2269 0.4353 0.4106 0.043 Uiso 1 1 calc R . .
H15B H 0.4104 0.4141 0.4365 0.043 Uiso 1 1 calc R . .
C16 C 0.279(2) 0.4028(9) 0.5378(13) 0.054(5) Uani 1 1 d . . .
H16A H 0.2764 0.3592 0.5270 0.081 Uiso 1 1 calc R . .
H16B H 0.1724 0.4162 0.5484 0.081 Uiso 1 1 calc R . .
H16C H 0.3600 0.4119 0.5889 0.081 Uiso 1 1 calc R . .
C17 C 0.240(3) 0.6047(13) 0.7229(12) 0.074(8) Uani 1 1 d . . .
H17A H 0.1510 0.5748 0.7129 0.089 Uiso 1 1 calc R . .
H17B H 0.3173 0.5896 0.7733 0.089 Uiso 1 1 calc R . .
C18 C 0.176(3) 0.6548(12) 0.7500(15) 0.080(9) Uani 1 1 d . . .
H18A H 0.1659 0.6505 0.8114 0.119 Uiso 1 1 calc R . .
H18B H 0.0695 0.6617 0.7153 0.119 Uiso 1 1 calc R . .
H18C H 0.2467 0.6892 0.7432 0.119 Uiso 1 1 calc R . .
C19 C 0.358(3) 0.7179(9) 0.3896(13) 0.051(5) Uani 1 1 d . . .
H19A H 0.2859 0.7076 0.3347 0.061 Uiso 1 1 calc R . .
H19B H 0.3002 0.7467 0.4223 0.061 Uiso 1 1 calc R . .
C20 C 0.527(3) 0.7505(10) 0.3670(13) 0.070(7) Uani 1 1 d . . .
H20A H 0.4982 0.7866 0.3315 0.105 Uiso 1 1 calc R . .
H20B H 0.5839 0.7219 0.3349 0.105 Uiso 1 1 calc R . .
H20C H 0.5963 0.7619 0.4214 0.105 Uiso 1 1 calc R . .
C21 C -0.019(2) 0.3599(11) 0.0485(11) 0.052(6) Uani 1 1 d . . .
H21 H -0.0361 0.3765 0.1025 0.063 Uiso 1 1 calc R . .
C22 C 0.035(2) 0.2925(10) -0.0636(12) 0.042(5) Uani 1 1 d . . .
H22 H 0.0577 0.2572 -0.0939 0.050 Uiso 1 1 calc R . .
C23 C 0.004(3) 0.2936(10) 0.0287(13) 0.042(5) Uani 1 1 d . . .
H23 H 0.0001 0.2601 0.0665 0.050 Uiso 1 1 calc R . .
C24 C -0.011(3) 0.3927(11) -0.0313(14) 0.052(6) Uani 1 1 d . . .
H24 H -0.0267 0.4349 -0.0395 0.063 Uiso 1 1 calc R . .
C25 C 0.0254(19) 0.3494(10) -0.0975(11) 0.035(4) Uani 1 1 d . . .
C26 C 0.5583(19) 0.4181(10) -0.0070(15) 0.074(7) Uani 1 1 d DU . .
H26A H 0.5879 0.4533 -0.0402 0.088 Uiso 1 1 calc R . .
H26B H 0.6420 0.4130 0.0453 0.088 Uiso 1 1 calc R . .
C27 C 0.550(2) 0.3588(7) -0.0657(14) 0.069(7) Uani 1 1 d D . .
H27A H 0.6598 0.3430 -0.0662 0.083 Uiso 1 1 calc R . .
H27B H 0.5004 0.3686 -0.1264 0.083 Uiso 1 1 calc R . .
C28 C 0.5644(18) 0.2715(9) 0.0781(8) 0.044(5) Uani 1 1 d D . .
H28A H 0.6019 0.2304 0.0658 0.052 Uiso 1 1 calc R . .
H28B H 0.6600 0.2982 0.0901 0.052 Uiso 1 1 calc R . .
C29 C 0.478(2) 0.2693(7) 0.1605(11) 0.048(5) Uani 1 1 d D . .
H29A H 0.5586 0.2738 0.2142 0.058 Uiso 1 1 calc R . .
H29B H 0.4228 0.2299 0.1631 0.058 Uiso 1 1 calc R . .
C30 C 0.419(3) 0.4550(9) 0.1432(9) 0.082(8) Uiso 1 1 d D . .
H30A H 0.5153 0.4817 0.1488 0.098 Uiso 1 1 calc R . .
H30B H 0.3307 0.4775 0.1634 0.098 Uiso 1 1 calc R . .
C31 C 0.460(3) 0.3963(8) 0.1996(15) 0.076(7) Uani 1 1 d DU . .
H31A H 0.4439 0.4042 0.2602 0.091 Uiso 1 1 calc R . .
H31B H 0.5750 0.3854 0.2009 0.091 Uiso 1 1 calc R . .
C32 C 0.131(4) 0.4363(11) -0.2446(18) 0.092(10) Uani 1 1 d . . .
H32A H 0.0805 0.4551 -0.2994 0.139 Uiso 1 1 calc R . .
H32B H 0.2398 0.4226 -0.2499 0.139 Uiso 1 1 calc R . .
H32C H 0.1372 0.4659 -0.1973 0.139 Uiso 1 1 calc R . .
C33 C -0.214(3) 0.3863(12) -0.2602(18) 0.085(8) Uani 1 1 d U . .
H33A H -0.2823 0.3542 -0.2421 0.127 Uiso 1 1 calc R . .
H33B H -0.2325 0.3890 -0.3239 0.127 Uiso 1 1 calc R . .
H33C H -0.2419 0.4250 -0.2357 0.127 Uiso 1 1 calc R . .
C34 C 0.063(3) 0.3003(13) -0.2829(17) 0.088(8) Uani 1 1 d U . .
H34A H 0.0610 0.2637 -0.2477 0.133 Uiso 1 1 calc R . .
H34B H 0.1718 0.3064 -0.2963 0.133 Uiso 1 1 calc R . .
H34C H -0.0138 0.2959 -0.3373 0.133 Uiso 1 1 calc R . .
C35 C 0.404(2) 0.2327(9) -0.0931(12) 0.043(5) Uani 1 1 d . . .
H35A H 0.3596 0.1985 -0.0635 0.051 Uiso 1 1 calc R . .
H35B H 0.3269 0.2421 -0.1466 0.051 Uiso 1 1 calc R . .
C36 C 0.567(3) 0.2134(13) -0.1185(14) 0.085(9) Uani 1 1 d . . .
H36A H 0.5925 0.2401 -0.1645 0.127 Uiso 1 1 calc R . .
H36B H 0.5587 0.1716 -0.1396 0.127 Uiso 1 1 calc R . .
H36C H 0.6519 0.2163 -0.0674 0.127 Uiso 1 1 calc R . .
C37 C 0.208(4) 0.3251(15) 0.2437(19) 0.095(9) Uani 1 1 d U . .
H37A H 0.2730 0.3438 0.2958 0.115 Uiso 1 1 calc R . .
H37B H 0.1101 0.3503 0.2281 0.115 Uiso 1 1 calc R . .
C38 C 0.160(4) 0.2706(15) 0.268(2) 0.106(10) Uani 1 1 d U . .
H38A H 0.0447 0.2652 0.2451 0.158 Uiso 1 1 calc R . .
H38B H 0.1772 0.2681 0.3316 0.158 Uiso 1 1 calc R . .
H38C H 0.2221 0.2389 0.2446 0.158 Uiso 1 1 calc R . .
C39 C 0.287(3) 0.5032(11) -0.0210(15) 0.062(6) Uiso 1 1 d . . .
H39A H 0.2796 0.4998 -0.0850 0.075 Uiso 1 1 calc R . .
H39B H 0.1768 0.5100 -0.0089 0.075 Uiso 1 1 calc R . .
C40 C 0.385(5) 0.5582(18) 0.008(3) 0.154(14) Uani 1 1 d U . .
H40A H 0.3515 0.5914 -0.0331 0.231 Uiso 1 1 calc R . .
H40B H 0.4996 0.5495 0.0085 0.231 Uiso 1 1 calc R . .
H40C H 0.3675 0.5699 0.0660 0.231 Uiso 1 1 calc R . .

loop_
_atom_site_aniso_label
_atom_site_aniso_U_11
_atom_site_aniso_U_22
_atom_site_aniso_U_33
_atom_site_aniso_U_23
_atom_site_aniso_U_13
_atom_site_aniso_U_12
Si1 0.042(3) 0.033(3) 0.033(2) 0.001(2) 0.013(2) 0.003(2)
Si2 0.048(3) 0.031(3) 0.039(3) -0.002(2) 0.012(2) 0.000(2)
Fe1 0.0224(12) 0.0219(12) 0.0340(12) 0.0038(11) 0.0067(9) 0.0012(11)
Fe2 0.0241(14) 0.0265(13) 0.0404(13) -0.0028(11) 0.0008(10) -0.0012(12)
P1 0.028(3) 0.029(2) 0.038(2) -0.0038(19) 0.014(2) -0.005(2)
P2 0.028(3) 0.025(2) 0.055(3) -0.004(2) 0.002(2) 0.001(2)
P3 0.048(3) 0.037(3) 0.032(2) 0.002(2) 0.005(2) -0.007(2)
P4 0.057(4) 0.041(3) 0.046(3) -0.007(2) -0.006(2) 0.011(3)
P5 0.027(3) 0.043(3) 0.043(3) 0.018(2) 0.018(2) 0.010(2)
P6 0.042(3) 0.033(3) 0.094(4) 0.007(3) -0.023(3) -0.012(3)
P7 0.044(3) 0.040(3) 0.054(3) 0.002(3) 0.005(2) -0.003(3)
P8 0.040(3) 0.029(3) 0.052(3) 0.005(2) 0.002(2) -0.005(3)
F1 0.143(14) 0.087(10) 0.042(7) -0.035(7) 0.008(8) -0.019(10)
F2 0.098(5) 0.098(5) 0.098(5) -0.0010(10) 0.0158(13) -0.0001(10)
F3 0.130(7) 0.130(7) 0.130(7) 0.0001(10) 0.0212(15) 0.0007(10)
F4 0.095(5) 0.095(5) 0.095(5) -0.0004(10) 0.0165(13) -0.0003(10)
F5 0.092(5) 0.092(5) 0.092(5) 0.0002(10) 0.0148(13) 0.0007(10)
F6 0.140(7) 0.140(7) 0.140(7) 0.0001(10) 0.0234(16) -0.0008(10)
F7 0.071(9) 0.039(6) 0.091(9) 0.019(6) 0.003(7) 0.022(6)
F8 0.049(7) 0.068(8) 0.073(8) -0.006(6) 0.023(6) -0.026(6)
F9 0.103(5) 0.103(5) 0.102(5) 0.0000(10) 0.0171(13) 0.0003(10)
F10 0.103(5) 0.104(5) 0.104(5) 0.0008(10) 0.0173(13) 0.0000(10)
F11 0.089(5) 0.089(5) 0.089(5) -0.0012(10) 0.0138(13) -0.0001(10)
F12 0.090(5) 0.090(5) 0.091(5) 0.0010(10) 0.0151(13) 0.0005(10)
C1 0.031(9) 0.023(8) 0.022(7) -0.009(7) 0.009(6) -0.011(8)
C2 0.030(4) 0.031(4) 0.031(4) 0.0003(10) 0.0052(12) -0.0003(10)
C3 0.039(10) 0.038(11) 0.023(8) 0.017(7) 0.010(7) -0.010(8)
C4 0.024(10) 0.027(9) 0.035(9) -0.014(7) 0.001(7) -0.006(8)
C5 0.034(11) 0.040(11) 0.039(10) 0.013(8) 0.014(8) 0.004(9)
C6 0.046(13) 0.045(12) 0.051(12) 0.017(10) 0.006(9) -0.012(10)
C7 0.065(14) 0.029(10) 0.029(9) 0.006(8) 0.003(9) -0.001(10)
C8 0.027(9) 0.055(13) 0.044(10) -0.013(9) 0.019(8) -0.006(9)
C9 0.042(11) 0.028(9) 0.064(13) -0.015(8) 0.031(10) 0.009(8)
C10 0.022(9) 0.020(8) 0.070(13) 0.000(8) -0.002(8) -0.004(7)
C11 0.086(17) 0.036(11) 0.046(12) 0.007(9) -0.012(11) 0.002(11)
C12 0.046(13) 0.080(16) 0.042(11) 0.015(11) 0.003(9) -0.010(11)
C13 0.12(2) 0.034(12) 0.080(16) 0.000(11) 0.042(16) 0.015(13)
C14 0.034(11) 0.13(2) 0.042(10) -0.037(14) 0.014(8) 0.011(14)
C15 0.035(10) 0.024(9) 0.048(11) -0.002(7) 0.007(8) 0.006(8)
C16 0.038(12) 0.053(13) 0.066(13) 0.009(10) -0.006(9) -0.015(10)
C17 0.097(18) 0.11(2) 0.025(9) -0.021(12) 0.042(11) -0.047(17)
C18 0.090(19) 0.10(2) 0.060(15) -0.025(15) 0.055(14) -0.043(17)
C19 0.051(13) 0.051(13) 0.054(12) -0.005(10) 0.019(10) 0.002(11)
C20 0.10(2) 0.053(14) 0.052(12) 0.013(11) 0.013(13) -0.043(14)
C21 0.050(13) 0.090(19) 0.021(9) 0.018(10) 0.018(8) 0.003(12)
C22 0.031(11) 0.054(14) 0.044(11) -0.031(10) 0.019(8) -0.022(10)
C23 0.044(13) 0.040(12) 0.040(10) -0.008(9) 0.004(9) 0.016(10)
C24 0.029(11) 0.060(14) 0.060(13) -0.006(11) -0.017(9) -0.011(10)
C25 0.019(9) 0.043(11) 0.042(9) -0.022(9) 0.003(7) -0.019(9)
C26 0.074(7) 0.073(7) 0.074(7) 0.0001(10) 0.0123(15) -0.0001(10)
C27 0.045(13) 0.075(17) 0.095(17) 0.020(14) 0.034(12) 0.034(13)
C28 0.027(11) 0.051(13) 0.051(11) 0.000(9) -0.001(8) -0.007(9)
C29 0.039(12) 0.041(12) 0.060(12) -0.004(10) -0.006(9) 0.017(10)
C31 0.076(7) 0.076(7) 0.076(7) -0.0002(10) 0.0121(16) 0.0001(10)
C32 0.14(3) 0.062(16) 0.086(18) -0.005(14) 0.054(19) -0.052(18)
C33 0.085(8) 0.085(8) 0.085(8) 0.0002(10) 0.0140(17) 0.0002(10)
C34 0.089(8) 0.088(8) 0.088(8) -0.0001(10) 0.0144(17) 0.0002(10)
C35 0.042(12) 0.043(11) 0.045(10) 0.007(9) 0.012(8) 0.021(10)
C36 0.073(17) 0.13(2) 0.052(13) -0.006(13) 0.008(12) 0.075(17)
C37 0.096(9) 0.095(9) 0.095(9) -0.0001(10) 0.0158(18) 0.0001(10)
C38 0.106(10) 0.106(10) 0.106(10) 0.0001(10) 0.0175(19) 0.0000(10)
C40 0.154(14) 0.154(14) 0.154(14) 0.0000(11) 0.025(3) 0.0000(11)

loop_
_geom_bond_atom_site_label_1
_geom_bond_atom_site_label_2
_geom_bond_distance
_geom_bond_site_symmetry_2
_geom_bond_publ_flag
Si1 C13 1.84(2) . ?
Si1 C12 1.870(19) . ?
Si1 C1 1.899(14) . ?
Si1 C14 1.92(2) . ?
Si2 C33 1.84(3) . ?
Si2 C34 1.87(3) . ?
Si2 C32 1.88(2) . ?
Si2 C25 1.888(18) . ?
Fe1 C5 2.067(18) . ?
Fe1 C3 2.084(17) . ?
Fe1 C4 2.090(18) . ?
Fe1 C2 2.115(18) . ?
Fe1 C1 2.130(15) . ?
Fe1 P3 2.157(5) . ?
Fe1 P1 2.182(5) . ?
Fe1 P2 2.198(5) . ?
Fe2 C21 2.063(19) . ?
Fe2 C24 2.10(2) . ?
Fe2 C23 2.12(2) . ?
Fe2 C22 2.122(18) . ?
Fe2 C25 2.127(16) . ?
Fe2 P6 2.146(6) . ?
Fe2 P4 2.163(6) . ?
Fe2 P5 2.170(5) . ?
P1 C6 1.840(10) . ?
P1 C19 1.85(2) . ?
P1 C8 1.858(10) . ?
P2 C15 1.815(17) . ?
P2 C9 1.833(10) . ?
P2 C10 1.842(10) . ?
P3 C17 1.779(17) . ?
P3 C7 1.838(10) . ?
P3 C11 1.846(10) . ?
P4 C29 1.831(10) . ?
P4 C37 1.83(3) . ?
P4 C31 1.840(11) . ?
P5 C35 1.835(19) . ?
P5 C28 1.837(10) . ?
P5 C27 1.849(11) . ?
P6 C39 1.78(2) . ?
P6 C26 1.832(11) . ?
P6 C30 1.845(11) . ?
P7 F6 1.565(10) . ?
P7 F5 1.571(9) . ?
P7 F2 1.573(9) . ?
P7 F4 1.577(9) . ?
P7 F3 1.578(10) . ?
P7 F1 1.587(8) . ?
P8 F12 1.569(9) . ?
P8 F7 1.572(8) . ?
P8 F11 1.580(9) . ?
P8 F8 1.581(8) . ?
P8 F9 1.582(10) . ?
P8 F10 1.585(10) . ?
C1 C5 1.42(2) . ?
C1 C2 1.45(2) . ?
C2 C3 1.43(2) . ?
C2 H2 0.9300 . ?
C3 C4 1.37(2) . ?
C3 H3 0.9300 . ?
C4 C5 1.33(2) . ?
C4 H4 0.9300 . ?
C5 H5 0.9300 . ?
C6 C7 1.551(14) . ?
C6 H6A 0.9700 . ?
C6 H6B 0.9700 . ?
C7 H7A 0.9700 . ?
C7 H7B 0.9700 . ?
C8 C9 1.547(14) . ?
C8 H8A 0.9700 . ?
C8 H8B 0.9700 . ?
C9 H9A 0.9700 . ?
C9 H9B 0.9700 . ?
C10 C11 1.548(14) . ?
C10 H10A 0.9700 . ?
C10 H10B 0.9700 . ?
C11 H11A 0.9700 . ?
C11 H11B 0.9700 . ?
C12 H12A 0.9600 . ?
C12 H12B 0.9600 . ?
C12 H12C 0.9600 . ?
C13 H13A 0.9600 . ?
C13 H13B 0.9600 . ?
C13 H13C 0.9600 . ?
C14 H14A 0.9600 . ?
C14 H14B 0.9600 . ?
C14 H14C 0.9600 . ?
C15 C16 1.51(2) . ?
C15 H15A 0.9700 . ?
C15 H15B 0.9700 . ?
C16 H16A 0.9600 . ?
C16 H16B 0.9600 . ?
C16 H16C 0.9600 . ?
C17 C18 1.30(3) . ?
C17 H17A 0.9700 . ?
C17 H17B 0.9700 . ?
C18 H18A 0.9600 . ?
C18 H18B 0.9600 . ?
C18 H18C 0.9600 . ?
C19 C20 1.64(3) . ?
C19 H19A 0.9700 . ?
C19 H19B 0.9700 . ?
C20 H20A 0.9600 . ?
C20 H20B 0.9600 . ?
C20 H20C 0.9600 . ?
C21 C24 1.42(3) . ?
C21 C23 1.49(3) . ?
C21 H21 0.9300 . ?
C22 C25 1.33(3) . ?
C22 C23 1.47(2) . ?
C22 H22 0.9300 . ?
C23 H23 0.9300 . ?
C24 C25 1.45(3) . ?
C24 H24 0.9300 . ?
C26 C27 1.560(14) . ?
C26 H26A 0.9700 . ?
C26 H26B 0.9700 . ?
C27 H27A 0.9700 . ?
C27 H27B 0.9700 . ?
C28 C29 1.544(14) . ?
C28 H28A 0.9700 . ?
C28 H28B 0.9700 . ?
C29 H29A 0.9700 . ?
C29 H29B 0.9700 . ?
C30 C31 1.541(14) . ?
C30 H30A 0.9700 . ?
C30 H30B 0.9700 . ?
C31 H31A 0.9700 . ?
C31 H31B 0.9700 . ?
C32 H32A 0.9600 . ?
C32 H32B 0.9600 . ?
C32 H32C 0.9600 . ?
C33 H33A 0.9600 . ?
C33 H33B 0.9600 . ?
C33 H33C 0.9600 . ?
C34 H34A 0.9600 . ?
C34 H34B 0.9600 . ?
C34 H34C 0.9600 . ?
C35 C36 1.51(2) . ?
C35 H35A 0.9700 . ?
C35 H35B 0.9700 . ?
C36 H36A 0.9600 . ?
C36 H36B 0.9600 . ?
C36 H36C 0.9600 . ?
C37 C38 1.32(4) . ?
C37 H37A 0.9700 . ?
C37 H37B 0.9700 . ?
C38 H38A 0.9600 . ?
C38 H38B 0.9600 . ?
C38 H38C 0.9600 . ?
C39 C40 1.46(4) . ?
C39 H39A 0.9700 . ?
C39 H39B 0.9700 . ?
C40 H40A 0.9600 . ?
C40 H40B 0.9600 . ?
C40 H40C 0.9600 . ?
